data_7102756
loop_
_publ_author_name
'Gordon, Alexandra G'
'Smith, Ronald I'
'Wilson, Claire'
'Stoeva, Zlatka'
'Gregory, Duncan H'

_publ_section_title
;
 Crystal growth, defect structure and magnetism of new Li3N-derived
 lithium nitridocobaltates.
;
_journal_issue 24
_journal_name_full 'Chemical communications (Cambridge, England)'
_journal_page_first 2812
_journal_page_last 2813
_journal_paper_doi 10.1039/b413022g
_journal_year 2004
_chemical_compound_source 'synthesis as described'
_chemical_formula_moiety 'Co0.53 Li1.99 N'
_chemical_formula_sum 'Co0.53 Li1.99 N'
_chemical_formula_weight 59.46
_chemical_name_common 'Lithium Cobalt Nitride'
_space_group_IT_number 191
_symmetry_cell_setting hexagonal
_symmetry_space_group_name_Hall '-P 6 2'
_symmetry_space_group_name_H-M 'P 6/m m m'
_atom_sites_solution_primary direct
_atom_sites_solution_secondary difmap
_audit_creation_date 2004-02-18T17:45:52-00:00
_audit_creation_method 'WinGX routine CIF_UPDATE'
_cell_angle_alpha 90
_cell_angle_beta 90
_cell_angle_gamma 120
_cell_formula_units_Z 1
_cell_length_a 3.7343(13)
_cell_length_b 3.7343(13)
_cell_length_c 3.607(2)
_cell_measurement_reflns_used 126
_cell_measurement_temperature 150(2)
_cell_measurement_theta_max 24.15
_cell_measurement_theta_min 5.65
_cell_measurement_wavelength 0.71073
_cell_volume 43.56(3)
_computing_cell_refinement 'Bruker SAINT version 6.02a (Bruker, 2000)'
_computing_data_collection 'Bruker SMART version 5.624 (Bruker, 2001)'
_computing_data_reduction 'Bruker SAINT; Bruker SHELXTL (Bruker, 1997)'
_computing_molecular_graphics 'ATOMS 4.1 (Dowty, 1998)'
_computing_publication_material 'WinGX publication routines (Farrugia, 1999)'
_computing_structure_refinement 'SHELXL-97 (Sheldrick, 1997)'
_computing_structure_solution 'SIR97 (Giacovazzo, 1997)'
_diffrn_ambient_temperature 150(2)
_diffrn_measured_fraction_theta_full 1.000
_diffrn_measured_fraction_theta_max 1.000
_diffrn_measurement_device_type 'Bruker SMART1000 CCD area detector'
_diffrn_measurement_method omega
_diffrn_radiation_monochromator graphite
_diffrn_radiation_source 'normal-focus sealed tube'
_diffrn_radiation_type MoK\a
_diffrn_radiation_wavelength 0.71073
_diffrn_reflns_av_R_equivalents 0.019
_diffrn_reflns_av_sigmaI/netI 0.0129
_diffrn_reflns_limit_h_max 3
_diffrn_reflns_limit_h_min -4
_diffrn_reflns_limit_k_max 4
_diffrn_reflns_limit_k_min -1
_diffrn_reflns_limit_l_max 4
_diffrn_reflns_limit_l_min -4
_diffrn_reflns_number 205
_diffrn_reflns_theta_full 26.82
_diffrn_reflns_theta_max 26.82
_diffrn_reflns_theta_min 5.65
_diffrn_standards_decay_% 0
_exptl_absorpt_coefficient_mu 4.935
_exptl_absorpt_correction_T_max 0.740
_exptl_absorpt_correction_T_min 0.613
_exptl_absorpt_correction_type multi-scan
_exptl_absorpt_process_details SADABS
_exptl_crystal_colour metallic
_exptl_crystal_density_diffrn 2.267
_exptl_crystal_density_method 'not measured'
_exptl_crystal_description block
_exptl_crystal_F_000 27
_exptl_crystal_size_max 0.11
_exptl_crystal_size_mid 0.10
_exptl_crystal_size_min 0.06
_refine_diff_density_max 0.473
_refine_diff_density_min -0.292
_refine_diff_density_rms 0.102
_refine_ls_extinction_method none
_refine_ls_goodness_of_fit_ref 1.239
_refine_ls_matrix_type full
_refine_ls_number_parameters 9
_refine_ls_number_reflns 35
_refine_ls_number_restraints 0
_refine_ls_restrained_S_all 1.239
_refine_ls_R_factor_all 0.0278
_refine_ls_R_factor_gt 0.0278
_refine_ls_shift/su_max 0
_refine_ls_structure_factor_coef Fsqd
_refine_ls_weighting_details 'calc w=1/[\s^2^(Fo^2^)+(0.0560P)^2^] where P=(Fo^2^+2Fc^2^)/3'
_refine_ls_weighting_scheme calc
_refine_ls_wR_factor_gt 0.0669
_refine_ls_wR_factor_ref 0.0669
_reflns_number_gt 35
_reflns_number_total 35
_reflns_threshold_expression >2sigma(I)
_cod_data_source_file b413022g.txt
_cod_data_source_block colin1
_cod_depositor_comments
;
The following automatic conversions were performed:
'_symmetry_cell_setting' value 'Hexagonal' changed to 'hexagonal'
according to '/home/saulius/struct/CIF-dictionaries/cif_core.dic'
dictionary named 'cif_core.dic' version 2.4.1 from 2010-06-29.

Automatic conversion script
Id: cif_fix_enum 1527 2010-12-29 10:47:43Z saulius 
;
_cod_original_sg_symbol_H-M P6/mmm
_cod_database_code 7102756

loop_
_symmetry_equiv_pos_as_xyz
'x, y, z'
'-x, -y, z'
'-y, x-y, z'
'-x+y, -x, z'
'x-y, x, z'
'y, -x+y, z'
'x-y, -y, -z'
'-x, -x+y, -z'
'y, x, -z'
'-y, -x, -z'
'x, x-y, -z'
'-x+y, y, -z'
'-x, -y, -z'
'x, y, -z'
'y, -x+y, -z'
'x-y, x, -z'
'-x+y, -x, -z'
'-y, x-y, -z'
'-x+y, y, z'
'x, x-y, z'
'-y, -x, z'
'y, x, z'
'-x, -x+y, z'
'x-y, -y, z'

loop_
_atom_site_label
_atom_site_type_symbol
_atom_site_fract_x
_atom_site_fract_y
_atom_site_fract_z
_atom_site_U_iso_or_equiv
_atom_site_adp_type
_atom_site_occupancy
_atom_site_calc_flag
_atom_site_refinement_flags
Co1 Co 0 0 0.5 0.0176(8) Uani 0.53(2) d SP
Li1 Li 0 0 0.5 0.0176(8) Uani 0.47(2) d SP
N2 N 0 0 0 0.018(2) Uani 1 d S
Li2 Li 0.3333 0.6667 0 0.055(8) Uani 0.76(9) d SP

loop_
_atom_site_aniso_label
_atom_site_aniso_U_11
_atom_site_aniso_U_22
_atom_site_aniso_U_33
_atom_site_aniso_U_23
_atom_site_aniso_U_13
_atom_site_aniso_U_12
Co1 0.0211(9) 0.0211(9) 0.0105(10) 0 0 0.0106(4)
Li1 0.0211(9) 0.0211(9) 0.0105(10) 0 0 0.0106(4)
N2 0.017(3) 0.017(3) 0.020(4) 0 0 0.0083(13)
Li2 0.036(7) 0.036(7) 0.091(18) 0 0 0.018(4)

loop_
_atom_type_symbol
_atom_type_description
_atom_type_scat_dispersion_real
_atom_type_scat_dispersion_imag
_atom_type_scat_source
Li Li -0.0003 0.0001 'International Tables Vol C Tables 4.2.6.8 and 6.1.1.4'
N N 0.0061 0.0033 'International Tables Vol C Tables 4.2.6.8 and 6.1.1.4'
Co Co 0.3494 0.9721 'International Tables Vol C Tables 4.2.6.8 and 6.1.1.4'

loop_
_geom_angle_atom_site_label_1
_geom_angle_atom_site_label_2
_geom_angle_atom_site_label_3
_geom_angle
_geom_angle_site_symmetry_1
_geom_angle_site_symmetry_3
N2 Co1 N2 180 1_556 .
N2 Co1 Li2 50.087(18) 1_556 13_666
N2 Co1 Li2 129.913(18) . 13_666
N2 Co1 Li2 129.913(18) 1_556 13
N2 Co1 Li2 50.087(18) . 13
Li2 Co1 Li2 134.897(13) 13_666 13
N2 Co1 Li2 129.913(18) 1_556 1_445
N2 Co1 Li2 50.087(18) . 1_445
Li2 Co1 Li2 180 13_666 1_445
Li2 Co1 Li2 45.103(13) 13 1_445
N2 Co1 Li2 50.087(18) 1_556 1_556
N2 Co1 Li2 129.913(18) . 1_556
Li2 Co1 Li2 45.103(13) 13_666 1_556
Li2 Co1 Li2 180 13 1_556
Li2 Co1 Li2 134.897(13) 1_445 1_556
N2 Co1 Li2 50.087(18) 1_556 13_566
N2 Co1 Li2 129.913(19) . 13_566
Li2 Co1 Li2 83.25(3) 13_666 13_566
Li2 Co1 Li2 134.897(13) 13 13_566
Li2 Co1 Li2 96.75(3) 1_445 13_566
Li2 Co1 Li2 45.103(13) 1_556 13_566
N2 Co1 Li2 50.087(18) 1_556 1_546
N2 Co1 Li2 129.913(19) . 1_546
Li2 Co1 Li2 45.103(13) 13_666 1_546
Li2 Co1 Li2 96.75(3) 13 1_546
Li2 Co1 Li2 134.897(13) 1_445 1_546
Li2 Co1 Li2 83.25(3) 1_556 1_546
Li2 Co1 Li2 100.17(4) 13_566 1_546
N2 Co1 Li2 129.913(19) 1_556 13_565
N2 Co1 Li2 50.087(18) . 13_565
Li2 Co1 Li2 134.897(13) 13_666 13_565
Li2 Co1 Li2 83.25(3) 13 13_565
Li2 Co1 Li2 45.103(13) 1_445 13_565
Li2 Co1 Li2 96.75(3) 1_556 13_565
Li2 Co1 Li2 79.83(4) 13_566 13_565
Li2 Co1 Li2 180 1_546 13_565
N2 Co1 Li2 129.913(19) 1_556 1_545
N2 Co1 Li2 50.087(18) . 1_545
Li2 Co1 Li2 96.75(3) 13_666 1_545
Li2 Co1 Li2 45.103(13) 13 1_545
Li2 Co1 Li2 83.25(3) 1_445 1_545
Li2 Co1 Li2 134.897(13) 1_556 1_545
Li2 Co1 Li2 180 13_566 1_545
Li2 Co1 Li2 79.83(4) 1_546 1_545
Li2 Co1 Li2 100.17(4) 13_565 1_545
N2 Co1 Li2 129.913(18) 1_556 .
N2 Co1 Li2 50.087(18) . .
Li2 Co1 Li2 96.75(3) 13_666 .
Li2 Co1 Li2 100.17(4) 13 .
Li2 Co1 Li2 83.25(3) 1_445 .
Li2 Co1 Li2 79.83(4) 1_556 .
Li2 Co1 Li2 96.75(3) 13_566 .
Li2 Co1 Li2 134.897(13) 1_546 .
Li2 Co1 Li2 45.103(13) 13_565 .
Li2 Co1 Li2 83.25(3) 1_545 .
N2 Co1 Li2 129.913(18) 1_556 13_665
N2 Co1 Li2 50.087(18) . 13_665
Li2 Co1 Li2 79.83(4) 13_666 13_665
Li2 Co1 Li2 83.25(3) 13 13_665
Li2 Co1 Li2 100.17(4) 1_445 13_665
Li2 Co1 Li2 96.75(3) 1_556 13_665
Li2 Co1 Li2 134.897(13) 13_566 13_665
Li2 Co1 Li2 96.75(3) 1_546 13_665
Li2 Co1 Li2 83.25(3) 13_565 13_665
Li2 Co1 Li2 45.103(13) 1_545 13_665
Li2 Co1 Li2 45.103(13) . 13_665
Co1 N2 Co1 180 . 1_554
Li1 N2 Li2 90 1_554 13_565
Co1 N2 Li2 90 . 13_565
Co1 N2 Li2 90 1_554 13_565
Li1 N2 Li2 90 1_554 1_545
Co1 N2 Li2 90 . 1_545
Co1 N2 Li2 90 1_554 1_545
Li2 N2 Li2 180 13_565 1_545
Li1 N2 Li2 90 1_554 13_665
Co1 N2 Li2 90 . 13_665
Co1 N2 Li2 90 1_554 13_665
Li2 N2 Li2 120 13_565 13_665
Li2 N2 Li2 60 1_545 13_665
Li1 N2 Li2 90 1_554 1_445
Co1 N2 Li2 90 . 1_445
Co1 N2 Li2 90 1_554 1_445
Li2 N2 Li2 60 13_565 1_445
Li2 N2 Li2 120 1_545 1_445
Li2 N2 Li2 180 13_665 1_445
Li1 N2 Li2 90 1_554 13
Co1 N2 Li2 90 . 13
Co1 N2 Li2 90 1_554 13
Li2 N2 Li2 120 13_565 13
Li2 N2 Li2 60 1_545 13
Li2 N2 Li2 120 13_665 13
Li2 N2 Li2 60 1_445 13
Li1 N2 Li2 90 1_554 .
Co1 N2 Li2 90 . .
Co1 N2 Li2 90 1_554 .
Li2 N2 Li2 60 13_565 .
Li2 N2 Li2 120 1_545 .
Li2 N2 Li2 60 13_665 .
Li2 N2 Li2 120 1_445 .
Li2 N2 Li2 180 13 .
Li2 Li2 Li2 120 13_675 13_565
Li2 Li2 N2 60 13_675 1_565
Li2 Li2 N2 60 13_565 1_565
Li2 Li2 N2 60 13_675 1_665
Li2 Li2 N2 180 13_565 1_665
N2 Li2 N2 120 1_565 1_665
Li2 Li2 N2 180 13_675 .
Li2 Li2 N2 60 13_565 .
N2 Li2 N2 120 1_565 .
N2 Li2 N2 120 1_665 .
Li2 Li2 Li2 120 13_675 13_665
Li2 Li2 Li2 120 13_565 13_665
N2 Li2 Li2 180 1_565 13_665
N2 Li2 Li2 60 1_665 13_665
N2 Li2 Li2 60 . 13_665
Li2 Li2 Co1 140.087(18) 13_675 1_554
Li2 Li2 Co1 67.449(6) 13_565 1_554
N2 Li2 Co1 112.551(6) 1_565 1_554
N2 Li2 Co1 112.551(6) 1_665 1_554
N2 Li2 Co1 39.913(18) . 1_554
Li2 Li2 Co1 67.449(6) 13_665 1_554
Li2 Li2 Li1 67.449(6) 13_675 1_665
Li2 Li2 Li1 140.087(18) 13_565 1_665
N2 Li2 Li1 112.551(6) 1_565 1_665
N2 Li2 Li1 39.913(18) 1_665 1_665
N2 Li2 Li1 112.551(6) . 1_665
Li2 Li2 Li1 67.449(6) 13_665 1_665
Co1 Li2 Li1 134.897(13) 1_554 1_665
Li2 Li2 Co1 67.449(6) 13_675 1_665
Li2 Li2 Co1 140.087(18) 13_565 1_665
N2 Li2 Co1 112.551(6) 1_565 1_665
N2 Li2 Co1 39.913(18) 1_665 1_665
N2 Li2 Co1 112.551(6) . 1_665
Li2 Li2 Co1 67.449(6) 13_665 1_665
Co1 Li2 Co1 134.897(13) 1_554 1_665
Li1 Li2 Co1 0 1_665 1_665
Li2 Li2 Li1 140.087(18) 13_675 1_554
Li2 Li2 Li1 67.449(6) 13_565 1_554
N2 Li2 Li1 112.551(6) 1_565 1_554
N2 Li2 Li1 112.551(6) 1_665 1_554
N2 Li2 Li1 39.913(18) . 1_554
Li2 Li2 Li1 67.449(6) 13_665 1_554
Co1 Li2 Li1 0 1_554 1_554
Li1 Li2 Li1 134.897(13) 1_665 1_554
Co1 Li2 Li1 134.897(13) 1_665 1_554
Li2 Li2 Co1 67.449(6) 13_675 1_565
Li2 Li2 Co1 67.449(6) 13_565 1_565
N2 Li2 Co1 39.913(18) 1_565 1_565
N2 Li2 Co1 112.551(6) 1_665 1_565
N2 Li2 Co1 112.551(6) . 1_565
Li2 Li2 Co1 140.087(18) 13_665 1_565
Co1 Li2 Co1 134.897(13) 1_554 1_565
Li1 Li2 Co1 83.25(3) 1_665 1_565
Co1 Li2 Co1 83.25(3) 1_665 1_565
Li1 Li2 Co1 134.897(13) 1_554 1_565
Li2 Li2 Co1 67.449(6) 13_675 1_564
Li2 Li2 Co1 67.449(6) 13_565 1_564
N2 Li2 Co1 39.913(18) 1_565 1_564
N2 Li2 Co1 112.551(6) 1_665 1_564
N2 Li2 Co1 112.551(6) . 1_564
Li2 Li2 Co1 140.087(18) 13_665 1_564
Co1 Li2 Co1 83.25(3) 1_554 1_564
Li1 Li2 Co1 134.897(13) 1_665 1_564
Co1 Li2 Co1 134.897(13) 1_665 1_564
Li1 Li2 Co1 83.25(3) 1_554 1_564
Co1 Li2 Co1 79.83(4) 1_565 1_564

loop_
_geom_bond_atom_site_label_1
_geom_bond_atom_site_label_2
_geom_bond_distance
_geom_bond_site_symmetry_2
Co1 N2 1.8035(10) 1_556
Co1 N2 1.8035(10) .
Co1 Li2 2.8109(9) 13_666
Co1 Li2 2.8109(9) 13
Co1 Li2 2.8109(9) 1_445
Co1 Li2 2.8109(9) 1_556
Co1 Li2 2.8109(9) 13_566
Co1 Li2 2.8109(9) 1_546
Co1 Li2 2.8109(9) 13_565
Co1 Li2 2.8109(9) 1_545
Co1 Li2 2.8109(9) .
Co1 Li2 2.8109(9) 13_665
N2 Li1 1.8035(10) 1_554
N2 Co1 1.8035(10) 1_554
N2 Li2 2.1560(8) 13_565
N2 Li2 2.1560(8) 1_545
N2 Li2 2.1560(8) 13_665
N2 Li2 2.1560(8) 1_445
N2 Li2 2.1560(8) 13
N2 Li2 2.1560(8) .
Li2 Li2 2.1560(8) 13_675
Li2 Li2 2.1560(7) 13_565
Li2 N2 2.1560(7) 1_565
Li2 N2 2.1560(7) 1_665
Li2 Li2 2.1560(8) 13_665
Li2 Co1 2.8109(9) 1_554
Li2 Li1 2.8109(9) 1_665
Li2 Co1 2.8109(9) 1_665
Li2 Li1 2.8109(9) 1_554
Li2 Co1 2.8109(9) 1_565
Li2 Co1 2.8109(9) 1_564
